data_1556152
loop_
_publ_author_name
'Takase, Masayoshi'
'Inabe, Ayumi'
'Sugawara, Yuki'
'Fujita, Wataru'
'Nishinaga, Tohru'
'Nomura, Kotohiro'

_publ_section_title
;
 Donor-acceptor segregated paracyclophanes composed of naphthobipyrrole
 and stacked fluoroarenes.
;
_journal_issue 13
_journal_name_full 'Organic letters'
_journal_page_first 3202
_journal_page_last 3205
_journal_paper_doi 10.1021/ol400882q
_journal_volume 15
_journal_year 2013
_chemical_formula_moiety 'C56 H48 F8 N4'
_chemical_formula_sum 'C56 H48 F8 N4'
_chemical_formula_weight 928.99
_space_group_IT_number 2
_space_group_name_Hall '-P 1'
_space_group_name_H-M_alt 'P -1'
_symmetry_cell_setting triclinic
_symmetry_Int_Tables_number 2
_symmetry_space_group_name_Hall '-P 1'
_symmetry_space_group_name_H-M 'P -1'
_atom_sites_solution_hydrogens geom
_atom_sites_solution_primary direct
_atom_sites_solution_secondary difmap
_cell_angle_alpha 104.830(8)
_cell_angle_beta 90.259(6)
_cell_angle_gamma 90.583(6)
_cell_formula_units_Z 1
_cell_length_a 8.695(4)
_cell_length_b 9.355(5)
_cell_length_c 13.874(7)
_cell_measurement_reflns_used 2307
_cell_measurement_temperature 173
_cell_measurement_theta_max 27.50
_cell_measurement_theta_min 3.00
_cell_volume 1090.9(9)
_computing_cell_refinement 'CrystalClear-SM Expert 2.0 r4'
_computing_data_collection 'CrystalClear-SM Expert 2.0 r4 (Rigaku, 2009)'
_computing_data_reduction 'CrystalClear-SM Expert 2.0 r4'
_computing_molecular_graphics 'CrystalStructure 4.0'
_computing_publication_material 'CrystalStructure 4.0 (Rigaku, 2010)'
_computing_structure_refinement 'SHELXL97 (Sheldrick, 2008)'
_computing_structure_solution 'SHELXS97 (Sheldrick, 2008)'
_diffrn_ambient_temperature 173
_diffrn_detector_area_resol_mean 14.706
_diffrn_measured_fraction_theta_full 0.940
_diffrn_measured_fraction_theta_max 0.940
_diffrn_measurement_device_type 'Rigaku Mercury'
_diffrn_measurement_method \w
_diffrn_radiation_type 'Mo K\a'
_diffrn_radiation_wavelength 0.71075
_diffrn_reflns_av_R_equivalents 0.0408
_diffrn_reflns_limit_h_max 11
_diffrn_reflns_limit_h_min -11
_diffrn_reflns_limit_k_max 12
_diffrn_reflns_limit_k_min -11
_diffrn_reflns_limit_l_max 18
_diffrn_reflns_limit_l_min -18
_diffrn_reflns_number 8325
_diffrn_reflns_theta_full 27.49
_diffrn_reflns_theta_max 27.49
_diffrn_standards_number 0
_exptl_absorpt_coefficient_mu 0.107
_exptl_absorpt_correction_T_max 0.995
_exptl_absorpt_correction_T_min 0.893
_exptl_absorpt_correction_type multi-scan
_exptl_absorpt_process_details 'REQAB (Rigaku, 1998)'
_exptl_crystal_colour colorless
_exptl_crystal_density_diffrn 1.414
_exptl_crystal_density_method 'not measured'
_exptl_crystal_description unknown
_exptl_crystal_F_000 484.00
_exptl_crystal_size_max 0.200
_exptl_crystal_size_mid 0.100
_exptl_crystal_size_min 0.050
_refine_diff_density_max 0.270
_refine_diff_density_min -0.260
_refine_ls_extinction_method none
_refine_ls_goodness_of_fit_ref 0.976
_refine_ls_hydrogen_treatment constr
_refine_ls_number_parameters 307
_refine_ls_number_reflns 4706
_refine_ls_number_restraints 0
_refine_ls_R_factor_gt 0.0552
_refine_ls_shift/su_max 0.000
_refine_ls_structure_factor_coef Fsqd
_refine_ls_weighting_details 'w = 1/[\s^2^(Fo^2^)+(0.0569P)^2^+0.0000P] where P=(Fo^2^+2Fc^2^)/3'
_refine_ls_weighting_scheme calc
_refine_ls_wR_factor_ref 0.1334
_reflns_number_gt 2843
_reflns_number_total 4706
_reflns_threshold_expression F^2^>2.0\s(F^2^)
_cod_data_source_file ol400882q_si_001.cif
_cod_data_source_block 1b
_cod_original_cell_volume 1090.9(10)
_cod_database_code 1556152

loop_
_symmetry_equiv_pos_site_id
_symmetry_equiv_pos_as_xyz
1 +X,+Y,+Z
2 -X,-Y,-Z

loop_
_atom_site_label
_atom_site_type_symbol
_atom_site_fract_x
_atom_site_fract_y
_atom_site_fract_z
_atom_site_U_iso_or_equiv
_atom_site_adp_type
_atom_site_occupancy
_atom_site_symmetry_multiplicity
_atom_site_calc_flag
_atom_site_refinement_flags
F1 F 0.74295(16) -0.12959(14) -0.10696(10) 0.0309(4) Uani 1.0 2 d .
F2 F 0.70435(16) 0.04763(14) 0.07693(10) 0.0305(4) Uani 1.0 2 d .
F3 F 1.12711(16) 0.19447(14) -0.16891(10) 0.0316(4) Uani 1.0 2 d .
F4 F 1.09096(16) 0.36967(14) 0.01603(10) 0.0308(4) Uani 1.0 2 d .
N6 N 0.9513(3) -0.05843(19) -0.24184(14) 0.0211(5) Uani 1.0 2 d .
N10 N 0.8722(3) 0.31109(19) 0.14532(13) 0.0206(5) Uani 1.0 2 d .
C5 C 0.9376(3) 0.0278(3) -0.14207(16) 0.0180(5) Uani 1.0 2 d .
C7 C 0.8979(3) 0.2116(3) 0.05109(16) 0.0179(5) Uani 1.0 2 d .
C8 C 0.8107(3) 0.0846(3) 0.01725(17) 0.0205(6) Uani 1.0 2 d .
C9 C 0.8861(3) 0.2909(3) 0.24154(16) 0.0178(5) Uani 1.0 2 d .
C11 C 0.8091(3) 0.4296(3) 0.41207(16) 0.0187(5) Uani 1.0 2 d .
C12 C 1.0372(3) -0.1857(3) -0.28225(16) 0.0180(5) Uani 1.0 2 d .
C13 C 1.0228(3) 0.1567(3) -0.10852(17) 0.0204(6) Uani 1.0 2 d .
C14 C 0.8168(3) 0.4123(3) 0.30618(16) 0.0174(5) Uani 1.0 2 d .
C15 C 0.6235(3) 0.6794(3) 0.64444(17) 0.0232(6) Uani 1.0 2 d .
C16 C 1.0042(3) 0.2464(3) -0.01375(17) 0.0208(6) Uani 1.0 2 d .
C17 C 0.8301(3) -0.0064(3) -0.07726(17) 0.0204(6) Uani 1.0 2 d .
C18 C 1.0343(3) -0.2070(3) -0.38596(16) 0.0184(5) Uani 1.0 2 d .
C19 C 0.8857(3) 0.3260(3) 0.45233(16) 0.0189(5) Uani 1.0 2 d .
C20 C 0.8778(3) 0.3423(3) 0.55640(16) 0.0213(6) Uani 1.0 2 d .
C21 C 0.7249(3) 0.5425(3) 0.47560(17) 0.0203(6) Uani 1.0 2 d .
C22 C 0.7899(3) 0.4606(3) 0.72893(16) 0.0215(6) Uani 1.0 2 d .
C23 C 0.7951(3) 0.4533(3) 0.61846(16) 0.0198(6) Uani 1.0 2 d .
C24 C 0.5420(3) 0.7860(3) 0.59559(17) 0.0236(6) Uani 1.0 2 d .
C25 C 0.7153(3) 0.5564(3) 0.57702(17) 0.0200(6) Uani 1.0 2 d .
C26 C 0.9446(3) -0.0923(3) -0.40714(17) 0.0219(6) Uani 1.0 2 d .
C27 C 0.6535(3) 0.3758(3) 0.75751(17) 0.0235(6) Uani 1.0 2 d .
C28 C 0.8983(3) -0.0042(3) -0.31995(17) 0.0232(6) Uani 1.0 2 d .
C29 C 0.7639(3) 0.5076(3) 0.24762(17) 0.0214(6) Uani 1.0 2 d .
C30 C 0.7975(3) 0.4435(3) 0.15137(17) 0.0239(6) Uani 1.0 2 d .
C31 C 0.6501(3) 0.3814(3) 0.86780(18) 0.0302(6) Uani 1.0 2 d .
C32 C 0.4598(3) 0.9064(3) 0.67179(19) 0.0301(7) Uani 1.0 2 d .
C33 C 0.5259(3) 0.2871(3) 0.89722(19) 0.0349(7) Uani 1.0 2 d .
C34 C 0.3821(3) 1.0194(3) 0.6258(2) 0.0343(7) Uani 1.0 2 d .
H15A H 0.5452 0.6333 0.6789 0.0279 Uiso 1.0 2 calc R
H15B H 0.6941 0.7378 0.6963 0.0279 Uiso 1.0 2 calc R
H20 H 0.9313 0.2745 0.5845 0.0255 Uiso 1.0 2 calc R
H21 H 0.6728 0.6117 0.4479 0.0244 Uiso 1.0 2 calc R
H22A H 0.7845 0.5655 0.7671 0.0258 Uiso 1.0 2 calc R
H22B H 0.8865 0.4197 0.7483 0.0258 Uiso 1.0 2 calc R
H24A H 0.4663 0.7304 0.5462 0.0283 Uiso 1.0 2 calc R
H24B H 0.6182 0.8320 0.5597 0.0283 Uiso 1.0 2 calc R
H26 H 0.9215 -0.0801 -0.4715 0.0263 Uiso 1.0 2 calc R
H27A H 0.5569 0.4177 0.7391 0.0282 Uiso 1.0 2 calc R
H27B H 0.6580 0.2712 0.7187 0.0282 Uiso 1.0 2 calc R
H28 H 0.8384 0.0822 -0.3129 0.0279 Uiso 1.0 2 calc R
H29 H 0.7139 0.5995 0.2720 0.0256 Uiso 1.0 2 calc R
H30 H 0.7738 0.4828 0.0964 0.0287 Uiso 1.0 2 calc R
H31A H 0.7511 0.3494 0.8873 0.0362 Uiso 1.0 2 calc R
H31B H 0.6357 0.4853 0.9060 0.0362 Uiso 1.0 2 calc R
H32A H 0.5350 0.9585 0.7229 0.0361 Uiso 1.0 2 calc R
H32B H 0.3810 0.8600 0.7057 0.0361 Uiso 1.0 2 calc R
H33A H 0.5323 0.2963 0.9691 0.0419 Uiso 1.0 2 calc R
H33B H 0.5400 0.1835 0.8610 0.0419 Uiso 1.0 2 calc R
H33C H 0.4249 0.3201 0.8807 0.0419 Uiso 1.0 2 calc R
H34A H 0.3309 1.0937 0.6782 0.0412 Uiso 1.0 2 calc R
H34B H 0.3059 0.9691 0.5761 0.0412 Uiso 1.0 2 calc R
H34C H 0.4598 1.0679 0.5937 0.0412 Uiso 1.0 2 calc R

loop_
_atom_site_aniso_label
_atom_site_aniso_U_11
_atom_site_aniso_U_22
_atom_site_aniso_U_33
_atom_site_aniso_U_12
_atom_site_aniso_U_13
_atom_site_aniso_U_23
F1 0.0363(9) 0.0273(8) 0.0254(8) -0.0088(7) 0.0020(7) 0.0004(7)
F2 0.0294(9) 0.0376(9) 0.0234(8) -0.0032(7) 0.0100(7) 0.0057(7)
F3 0.0378(9) 0.0341(8) 0.0232(8) -0.0037(7) 0.0124(7) 0.0081(7)
F4 0.0401(9) 0.0240(8) 0.0260(8) -0.0082(7) 0.0028(7) 0.0022(7)
N6 0.0284(12) 0.0200(11) 0.0141(10) 0.0084(9) 0.0019(9) 0.0022(9)
N10 0.0294(12) 0.0171(10) 0.0144(11) 0.0048(9) 0.0012(9) 0.0022(9)
C5 0.0211(13) 0.0184(13) 0.0129(12) 0.0076(11) 0.0004(10) 0.0009(10)
C7 0.0229(13) 0.0161(12) 0.0137(12) 0.0038(10) -0.0007(10) 0.0019(10)
C8 0.0197(13) 0.0260(14) 0.0177(13) 0.0049(11) 0.0054(10) 0.0086(11)
C9 0.0201(13) 0.0203(12) 0.0136(12) -0.0001(10) 0.0016(10) 0.0055(10)
C11 0.0185(12) 0.0205(13) 0.0155(12) -0.0018(10) 0.0018(10) 0.0016(10)
C12 0.0180(12) 0.0188(12) 0.0166(12) 0.0011(10) -0.0004(10) 0.0034(10)
C13 0.0248(13) 0.0217(13) 0.0162(13) 0.0041(11) 0.0062(10) 0.0074(11)
C14 0.0182(12) 0.0174(12) 0.0165(12) -0.0002(10) 0.0013(10) 0.0041(10)
C15 0.0243(13) 0.0256(13) 0.0180(13) 0.0005(11) 0.0029(10) 0.0021(11)
C16 0.0262(14) 0.0152(12) 0.0206(13) -0.0014(11) -0.0004(11) 0.0037(11)
C17 0.0221(13) 0.0173(13) 0.0211(13) -0.0013(11) -0.0025(10) 0.0034(11)
C18 0.0170(12) 0.0202(13) 0.0170(12) -0.0016(10) 0.0009(10) 0.0032(10)
C19 0.0163(12) 0.0210(12) 0.0184(13) -0.0036(10) 0.0019(10) 0.0032(10)
C20 0.0212(13) 0.0252(13) 0.0173(13) 0.0003(11) -0.0003(10) 0.0053(11)
C21 0.0195(13) 0.0208(13) 0.0195(13) 0.0005(10) 0.0016(10) 0.0029(11)
C22 0.0209(13) 0.0248(13) 0.0168(13) 0.0013(11) -0.0003(10) 0.0013(11)
C23 0.0169(12) 0.0251(13) 0.0153(12) -0.0036(11) 0.0013(10) 0.0016(11)
C24 0.0240(14) 0.0225(13) 0.0223(14) 0.0008(11) 0.0025(11) 0.0022(11)
C25 0.0196(13) 0.0192(13) 0.0183(13) 0.0013(10) 0.0003(10) -0.0007(10)
C26 0.0232(13) 0.0250(13) 0.0182(13) 0.0023(11) -0.0005(10) 0.0067(11)
C27 0.0221(13) 0.0273(14) 0.0205(13) 0.0028(11) 0.0015(10) 0.0047(11)
C28 0.0283(14) 0.0231(13) 0.0201(13) 0.0061(11) -0.0005(11) 0.0088(11)
C29 0.0251(14) 0.0181(12) 0.0198(13) 0.0039(10) 0.0023(10) 0.0026(10)
C30 0.0334(15) 0.0208(13) 0.0180(13) 0.0080(11) -0.0010(11) 0.0054(11)
C31 0.0306(15) 0.0394(16) 0.0211(14) 0.0034(13) 0.0031(11) 0.0086(12)
C32 0.0300(15) 0.0281(14) 0.0291(15) 0.0037(12) 0.0087(12) 0.0018(12)
C33 0.0380(17) 0.0418(16) 0.0281(15) 0.0048(13) 0.0060(13) 0.0146(13)
C34 0.0352(16) 0.0278(15) 0.0390(17) 0.0074(13) 0.0080(13) 0.0063(13)

loop_
_atom_type_symbol
_atom_type_description
_atom_type_scat_dispersion_real
_atom_type_scat_dispersion_imag
_atom_type_scat_source
C C 0.0033 0.0016
;
International Tables for Crystallography
(1992, Vol. C, Tables 4.2.6.8 and 6.1.1.4)
;
H H 0.0000 0.0000
;
International Tables for Crystallography
(1992, Vol. C, Table 6.1.1.4)
;
F F 0.0171 0.0103
;
International Tables for Crystallography
(1992, Vol. C, Tables 4.2.6.8 and 6.1.1.4)
;
N N 0.0061 0.0033
;
International Tables for Crystallography
(1992, Vol. C, Tables 4.2.6.8 and 6.1.1.4)
;

loop_
_geom_angle_atom_site_label_1
_geom_angle_atom_site_label_2
_geom_angle_atom_site_label_3
_geom_angle
_geom_angle_publ_flag
_geom_angle_site_symmetry_1
_geom_angle_site_symmetry_3
C5 N6 C12 130.8(2) yes . .
C5 N6 C28 120.04(19) yes . .
C12 N6 C28 108.09(18) yes . .
C7 N10 C9 130.41(19) yes . .
C7 N10 C30 120.1(2) yes . .
C9 N10 C30 108.55(17) yes . .
N6 C5 C13 120.5(2) yes . .
N6 C5 C17 121.80(19) yes . .
C13 C5 C17 117.44(19) yes . .
N10 C7 C8 121.9(2) yes . .
N10 C7 C16 120.22(19) yes . .
C8 C7 C16 117.68(19) yes . .
F2 C8 C7 119.80(19) yes . .
F2 C8 C17 118.9(2) yes . .
C7 C8 C17 121.3(3) yes . .
N10 C9 C12 133.90(19) yes . 2_755
N10 C9 C14 106.8(2) yes . .
C12 C9 C14 119.0(2) yes 2_755 .
C14 C11 C19 118.12(19) yes . .
C14 C11 C21 122.6(3) yes . .
C19 C11 C21 119.3(2) yes . .
N6 C12 C9 134.5(2) yes . 2_755
N6 C12 C18 106.7(2) yes . .
C9 C12 C18 118.82(19) yes 2_755 .
F3 C13 C5 119.43(19) yes . .
F3 C13 C16 119.2(2) yes . .
C5 C13 C16 121.3(3) yes . .
C9 C14 C11 122.6(3) yes . .
C9 C14 C29 107.6(2) yes . .
C11 C14 C29 129.81(19) yes . .
C24 C15 C25 117.2(2) yes . .
F4 C16 C7 119.61(18) yes . .
F4 C16 C13 119.2(3) yes . .
C7 C16 C13 121.2(2) yes . .
F1 C17 C5 119.68(18) yes . .
F1 C17 C8 119.3(3) yes . .
C5 C17 C8 121.1(2) yes . .
C12 C18 C19 122.3(3) yes . 2_755
C12 C18 C26 107.61(19) yes . .
C19 C18 C26 130.1(3) yes 2_755 .
C11 C19 C18 118.8(2) yes . 2_755
C11 C19 C20 118.23(19) yes . .
C18 C19 C20 123.0(3) yes 2_755 .
C19 C20 C23 122.3(3) yes . .
C11 C21 C25 122.2(3) yes . .
C23 C22 C27 113.36(18) yes . .
C20 C23 C22 118.8(3) yes . .
C20 C23 C25 119.2(2) yes . .
C22 C23 C25 122.00(19) yes . .
C15 C24 C32 111.7(2) yes . .
C15 C25 C21 121.3(3) yes . .
C15 C25 C23 119.9(2) yes . .
C21 C25 C23 118.74(19) yes . .
C18 C26 C28 107.9(3) yes . .
C22 C27 C31 113.21(19) yes . .
N6 C28 C26 109.8(2) yes . .
C14 C29 C30 107.7(2) yes . .
N10 C30 C29 109.3(3) yes . .
C27 C31 C33 114.7(2) yes . .
C24 C32 C34 113.2(3) yes . .
C24 C15 H15A 107.998 no . .
C24 C15 H15B 108.002 no . .
C25 C15 H15A 107.996 no . .
C25 C15 H15B 107.998 no . .
H15A C15 H15B 107.234 no . .
C19 C20 H20 118.852 no . .
C23 C20 H20 118.854 no . .
C11 C21 H21 118.898 no . .
C25 C21 H21 118.901 no . .
C23 C22 H22A 108.898 no . .
C23 C22 H22B 108.899 no . .
C27 C22 H22A 108.900 no . .
C27 C22 H22B 108.905 no . .
H22A C22 H22B 107.734 no . .
C15 C24 H24A 109.270 no . .
C15 C24 H24B 109.264 no . .
C32 C24 H24A 109.277 no . .
C32 C24 H24B 109.277 no . .
H24A C24 H24B 107.943 no . .
C18 C26 H26 126.058 no . .
C28 C26 H26 126.066 no . .
C22 C27 H27A 108.935 no . .
C22 C27 H27B 108.937 no . .
C31 C27 H27A 108.934 no . .
C31 C27 H27B 108.939 no . .
H27A C27 H27B 107.744 no . .
N6 C28 H28 125.125 no . .
C26 C28 H28 125.113 no . .
C14 C29 H29 126.134 no . .
C30 C29 H29 126.129 no . .
N10 C30 H30 125.339 no . .
C29 C30 H30 125.339 no . .
C27 C31 H31A 108.584 no . .
C27 C31 H31B 108.582 no . .
C33 C31 H31A 108.582 no . .
C33 C31 H31B 108.585 no . .
H31A C31 H31B 107.554 no . .
C24 C32 H32A 108.943 no . .
C24 C32 H32B 108.945 no . .
C34 C32 H32A 108.944 no . .
C34 C32 H32B 108.941 no . .
H32A C32 H32B 107.746 no . .
C31 C33 H33A 109.475 no . .
C31 C33 H33B 109.476 no . .
C31 C33 H33C 109.480 no . .
H33A C33 H33B 109.466 no . .
H33A C33 H33C 109.462 no . .
H33B C33 H33C 109.468 no . .
C32 C34 H34A 109.470 no . .
C32 C34 H34B 109.474 no . .
C32 C34 H34C 109.469 no . .
H34A C34 H34B 109.473 no . .
H34A C34 H34C 109.468 no . .
H34B C34 H34C 109.472 no . .

loop_
_geom_bond_atom_site_label_1
_geom_bond_atom_site_label_2
_geom_bond_distance
_geom_bond_publ_flag
_geom_bond_site_symmetry_2
F1 C17 1.345(3) yes .
F2 C8 1.344(3) yes .
F3 C13 1.342(3) yes .
F4 C16 1.343(3) yes .
N6 C5 1.419(3) yes .
N6 C12 1.404(3) yes .
N6 C28 1.387(4) yes .
N10 C7 1.418(3) yes .
N10 C9 1.400(3) yes .
N10 C30 1.388(3) yes .
C5 C13 1.382(3) yes .
C5 C17 1.390(4) yes .
C7 C8 1.378(3) yes .
C7 C16 1.386(4) yes .
C8 C17 1.381(3) yes .
C9 C12 1.424(4) yes 2_755
C9 C14 1.398(3) yes .
C11 C14 1.438(4) yes .
C11 C19 1.408(4) yes .
C11 C21 1.405(3) yes .
C12 C18 1.401(4) yes .
C13 C16 1.378(3) yes .
C14 C29 1.429(4) yes .
C15 C24 1.520(4) yes .
C15 C25 1.520(3) yes .
C18 C19 1.438(3) yes 2_755
C18 C26 1.422(4) yes .
C19 C20 1.415(4) yes .
C20 C23 1.378(3) yes .
C21 C25 1.383(4) yes .
C22 C23 1.518(4) yes .
C22 C27 1.529(4) yes .
C23 C25 1.427(4) yes .
C24 C32 1.521(4) yes .
C26 C28 1.343(3) yes .
C27 C31 1.518(4) yes .
C29 C30 1.351(4) yes .
C31 C33 1.510(4) yes .
C32 C34 1.528(4) yes .
C15 H15A 0.990 no .
C15 H15B 0.990 no .
C20 H20 0.950 no .
C21 H21 0.950 no .
C22 H22A 0.990 no .
C22 H22B 0.990 no .
C24 H24A 0.990 no .
C24 H24B 0.990 no .
C26 H26 0.950 no .
C27 H27A 0.990 no .
C27 H27B 0.990 no .
C28 H28 0.950 no .
C29 H29 0.950 no .
C30 H30 0.950 no .
C31 H31A 0.990 no .
C31 H31B 0.990 no .
C32 H32A 0.990 no .
C32 H32B 0.990 no .
C33 H33A 0.980 no .
C33 H33B 0.980 no .
C33 H33C 0.980 no .
C34 H34A 0.980 no .
C34 H34B 0.980 no .
C34 H34C 0.980 no .

loop_
_geom_contact_atom_site_label_1
_geom_contact_atom_site_label_2
_geom_contact_distance
_geom_contact_publ_flag
_geom_contact_site_symmetry_2
F1 F2 2.688(2) no .
F1 F4 3.197(3) no 2_755
F1 N6 2.805(3) no .
F1 C7 3.357(3) no 2_755
F1 C12 3.488(3) no .
F1 C16 3.128(3) no 2_755
F2 F3 3.230(3) no 2_755
F2 N10 2.797(3) no .
F2 C5 3.370(3) no 2_755
F2 C9 3.182(3) no .
F2 C12 3.582(3) no 2_755
F2 C13 3.160(3) no 2_755
F3 F4 2.690(2) no .
F3 N6 2.765(3) no .
F3 C12 3.578(3) no .
F3 C28 3.114(3) no .
F4 N10 2.766(3) no .
F4 C8 3.598(3) no .
F4 C30 3.151(3) no .
N6 N10 3.378(3) no 2_755
N6 C7 3.567(4) no 2_755
N10 C5 3.581(4) no 2_755
C5 C7 2.814(3) no .
C5 C7 3.186(4) no 2_755
C5 C8 3.137(4) no 2_755
C5 C9 3.339(4) no 2_755
C5 C26 3.561(4) no .
C7 C12 3.324(4) no 2_755
C7 C17 3.138(4) no 2_755
C7 C29 3.562(3) no .
C8 C9 3.274(4) no .
C8 C13 2.740(4) no .
C8 C13 3.211(4) no 2_755
C8 C16 3.494(4) no 2_755
C8 C17 3.364(4) no 2_755
C8 C30 3.400(4) no .
C9 C19 2.858(4) no .
C11 C12 2.866(3) no 2_755
C11 C23 2.818(4) no .
C12 C13 3.485(4) no .
C12 C17 3.436(4) no .
C13 C17 3.481(4) no 2_755
C13 C28 3.117(4) no .
C14 C18 2.778(4) no 2_755
C15 C22 2.989(4) no .
C15 C27 3.590(4) no .
C16 C17 2.740(4) no .
C16 C17 3.195(4) no 2_755
C16 C30 3.134(4) no .
C17 C28 3.427(4) no .
C19 C25 2.831(3) no .
C20 C21 2.765(4) no .
C20 C26 3.126(3) no 2_755
C20 C27 3.361(4) no .
C21 C24 2.940(4) no .
C21 C29 3.116(4) no .
C25 C27 3.402(4) no .
F1 C15 3.598(3) no 1_544
F3 C29 3.373(4) no 2_765
F3 C30 3.390(4) no 2_765
F4 F4 3.045(3) no 2_765
F4 C30 3.384(4) no 2_765
F4 C31 3.321(3) no 2_766
C9 C22 3.588(4) no 2_766
C11 C20 3.399(4) no 2_766
C15 F1 3.598(3) no 1_566
C18 C25 3.484(4) no 1_544
C20 C11 3.399(4) no 2_766
C22 C9 3.588(4) no 2_766
C25 C18 3.484(4) no 1_566
C26 C26 3.579(4) no 2_754
C29 F3 3.373(4) no 2_765
C30 F3 3.390(4) no 2_765
C30 F4 3.384(4) no 2_765
C31 F4 3.321(3) no 2_766
F3 H28 3.1969 no .
F4 H30 3.0745 no .
N6 H26 3.1505 no .
N10 H29 3.1514 no .
C5 H28 2.6876 no .
C7 H30 2.6915 no .
C9 H29 3.1972 no .
C9 H30 3.1775 no .
C11 H20 3.2775 no .
C11 H29 2.9296 no .
C12 H26 3.1955 no .
C12 H28 3.1739 no .
C13 H28 3.1648 no .
C14 H21 2.6661 no .
C14 H30 3.1655 no .
C15 H21 2.6739 no .
C15 H22A 2.6325 no .
C15 H27A 3.1119 no .
C15 H32A 2.6804 no .
C15 H32B 2.7156 no .
C16 H30 3.1032 no .
C17 H28 3.5723 no .
C18 H20 2.6825 no 2_755
C18 H28 3.1545 no .
C19 H21 3.2803 no .
C19 H26 2.9258 no 2_755
C20 H22A 3.2387 no .
C20 H22B 2.5744 no .
C20 H26 3.0133 no 2_755
C20 H27B 3.1527 no .
C21 H15A 3.1553 no .
C21 H15B 3.1519 no .
C21 H24A 2.8844 no .
C21 H24B 2.8281 no .
C21 H29 3.0071 no .
C22 H15A 2.8729 no .
C22 H15B 2.8752 no .
C22 H20 2.6147 no .
C22 H31A 2.6824 no .
C22 H31B 2.7623 no .
C23 H15A 2.7619 no .
C23 H15B 2.7574 no .
C23 H21 3.2751 no .
C23 H27A 2.7398 no .
C23 H27B 2.7278 no .
C24 H21 2.5487 no .
C24 H34A 3.3779 no .
C24 H34B 2.7433 no .
C24 H34C 2.7466 no .
C25 H20 3.2758 no .
C25 H22A 2.6818 no .
C25 H22B 3.3252 no .
C25 H24A 2.8177 no .
C25 H24B 2.7891 no .
C25 H27A 3.1820 no .
C26 H20 2.8354 no 2_755
C27 H15A 3.0438 no .
C27 H20 3.3801 no .
C27 H33A 3.3782 no .
C27 H33B 2.7516 no .
C27 H33C 2.7586 no .
C29 H21 2.8196 no .
C31 H22A 2.7367 no .
C31 H22B 2.7247 no .
C32 H15A 2.6938 no .
C32 H15B 2.6628 no .
C33 H27A 2.7831 no .
C33 H27B 2.7056 no .
C34 H24A 2.7543 no .
C34 H24B 2.7198 no .
H15A H21 3.3528 no .
H15A H22A 2.5756 no .
H15A H24A 2.3541 no .
H15A H24B 2.8551 no .
H15A H27A 2.3763 no .
H15A H32A 2.9478 no .
H15A H32B 2.5173 no .
H15B H21 3.3472 no .
H15B H22A 2.2388 no .
H15B H24A 2.8548 no .
H15B H24B 2.3786 no .
H15B H27A 3.4048 no .
H15B H32A 2.4464 no .
H15B H32B 2.9540 no .
H20 H22A 3.4676 no .
H20 H22B 2.3664 no .
H20 H26 2.4513 no 2_755
H20 H27B 3.0293 no .
H21 H24A 2.3664 no .
H21 H24B 2.2950 no .
H21 H29 2.4426 no .
H22A H27A 2.3754 no .
H22A H27B 2.8675 no .
H22A H31A 2.9450 no .
H22A H31B 2.5871 no .
H22B H27A 2.8675 no .
H22B H27B 2.3851 no .
H22B H31A 2.4888 no .
H22B H31B 3.0498 no .
H24A H32A 2.8642 no .
H24A H32B 2.3623 no .
H24A H34B 2.5879 no .
H24A H34C 3.0573 no .
H24B H32A 2.3897 no .
H24B H32B 2.8643 no .
H24B H34B 2.9995 no .
H24B H34C 2.5547 no .
H26 H28 2.4492 no .
H27A H31A 2.8546 no .
H27A H31B 2.3355 no .
H27A H33B 3.0935 no .
H27A H33C 2.6312 no .
H27B H31A 2.3999 no .
H27B H31B 2.8549 no .
H27B H33A 3.5981 no .
H27B H33B 2.5410 no .
H27B H33C 2.9843 no .
H29 H30 2.4609 no .
H31A H33A 2.3330 no .
H31A H33B 2.3573 no .
H31A H33C 2.8459 no .
H31B H33A 2.3386 no .
H31B H33B 2.8460 no .
H31B H33C 2.3516 no .
H32A H34A 2.3602 no .
H32A H34B 2.8627 no .
H32A H34C 2.3726 no .
H32B H34A 2.3576 no .
H32B H34B 2.3752 no .
H32B H34C 2.8626 no .
F1 H15B 2.7237 no 1_544
F1 H22A 2.9662 no 1_544
F1 H32A 3.2418 no 1_544
F1 H33B 3.5573 no 1_554
F2 H32A 3.4902 no 2_666
F2 H32B 3.0153 no 2_666
F2 H33A 3.4236 no 1_554
F2 H33B 3.2874 no 2_656
F3 H22B 3.3831 no 1_554
F3 H29 3.0073 no 2_765
F3 H30 3.0416 no 2_765
F3 H31A 3.5968 no 1_554
F3 H33C 2.8401 no 1_654
F3 H34A 2.7515 no 1_644
F4 H22A 3.1013 no 2_766
F4 H22B 3.3617 no 2_766
F4 H30 2.6091 no 2_765
F4 H31A 3.4240 no 1_554
F4 H31A 2.9493 no 2_766
F4 H31B 2.7964 no 2_766
F4 H33C 3.4354 no 1_654
N6 H15B 2.9034 no 1_544
N10 H22A 3.3015 no 2_766
N10 H22B 3.2994 no 2_766
C5 H31A 3.3647 no 1_554
C7 H31A 3.1560 no 1_554
C7 H33A 3.5368 no 1_554
C8 H31A 3.4576 no 1_554
C8 H33A 3.3148 no 1_554
C8 H33B 3.4812 no 1_554
C9 H22A 3.1668 no 2_766
C9 H22B 3.3091 no 2_766
C9 H32B 2.8985 no 2_666
C11 H15A 3.3128 no 2_666
C11 H20 3.5452 no 2_766
C11 H24A 2.9488 no 2_666
C11 H32B 3.2189 no 2_666
C12 H15B 3.0559 no 1_544
C12 H22A 3.3819 no 1_544
C12 H32B 3.0272 no 1_644
C12 H34B 3.5844 no 1_644
C13 H31A 2.9948 no 1_554
C14 H15A 3.1870 no 2_666
C14 H22B 3.1996 no 2_766
C14 H32B 3.0283 no 2_666
C16 H30 3.5867 no 2_765
C16 H31A 2.8893 no 1_554
C17 H31A 3.5596 no 1_554
C17 H33B 3.3322 no 1_554
C18 H15B 3.2587 no 1_544
C18 H32B 3.2583 no 1_644
C18 H34B 2.9903 no 1_644
C19 H24A 3.1020 no 2_666
C19 H32B 3.3365 no 2_666
C19 H34B 3.1451 no 2_666
C20 H24A 3.2960 no 2_666
C20 H28 3.4031 no 1_556
C20 H34B 3.3991 no 2_666
C21 H15A 3.2990 no 2_666
C21 H24A 2.9815 no 2_666
C22 H28 3.4684 no 1_556
C23 H24A 3.3469 no 2_666
C24 H34C 3.2566 no 2_676
C25 H24A 3.1866 no 2_666
C26 H15B 3.2333 no 1_544
C26 H20 3.4654 no 1_554
C26 H24B 2.9236 no 1_544
C26 H26 2.8558 no 2_754
C26 H34B 3.2079 no 1_644
C26 H34B 3.5995 no 2_665
C27 H28 3.1328 no 1_556
C27 H29 3.2378 no 2_666
C27 H34C 3.5797 no 1_545
C28 H15B 3.0369 no 1_544
C28 H20 3.2240 no 1_554
C28 H24B 3.1057 no 1_544
C28 H26 3.5535 no 2_754
C28 H27B 3.2720 no 1_554
C28 H32A 3.2489 no 1_544
C29 H15A 3.2618 no 2_666
C29 H22B 3.1056 no 2_766
C29 H27A 2.8778 no 2_666
C29 H33C 3.1552 no 2_666
C30 H22B 3.1791 no 2_766
C30 H27A 3.5508 no 2_666
C30 H31A 3.5620 no 1_554
C30 H33A 3.4218 no 1_554
C30 H33C 3.0677 no 2_666
C31 H30 3.2449 no 1_556
C32 H33B 3.2492 no 1_565
C33 H29 3.5018 no 2_666
C33 H30 3.5937 no 1_556
C33 H30 3.3842 no 2_666
C33 H31B 3.3293 no 2_667
C33 H32A 3.3922 no 1_545
C33 H34A 3.5293 no 1_545
C34 H24B 3.2231 no 2_676
C34 H26 3.5322 no 2_665
C34 H27B 3.3567 no 1_565
C34 H29 3.5917 no 2_676
C34 H33B 3.4981 no 1_565
C34 H34C 3.2593 no 2_676
H15A C11 3.3128 no 2_666
H15A C14 3.1870 no 2_666
H15A C21 3.2990 no 2_666
H15A C29 3.2618 no 2_666
H15A H21 3.1237 no 2_666
H15A H29 3.3106 no 2_666
H15B F1 2.7237 no 1_566
H15B N6 2.9034 no 1_566
H15B C12 3.0559 no 1_566
H15B C18 3.2587 no 1_566
H15B C26 3.2333 no 1_566
H15B C28 3.0369 no 1_566
H15B H28 3.4778 no 1_566
H20 C11 3.5452 no 2_766
H20 C26 3.4654 no 1_556
H20 C28 3.2240 no 1_556
H20 H26 3.2071 no 1_556
H20 H28 2.6851 no 1_556
H20 H34B 3.4164 no 2_666
H21 H15A 3.1237 no 2_666
H21 H24A 3.4305 no 2_666
H21 H26 3.5274 no 1_566
H21 H27A 3.2215 no 2_666
H21 H34C 3.4053 no 2_676
H22A F1 2.9662 no 1_566
H22A F4 3.1013 no 2_766
H22A N10 3.3015 no 2_766
H22A C9 3.1668 no 2_766
H22A C12 3.3819 no 1_566
H22B F3 3.3831 no 1_556
H22B F4 3.3617 no 2_766
H22B N10 3.2994 no 2_766
H22B C9 3.3091 no 2_766
H22B C14 3.1996 no 2_766
H22B C29 3.1056 no 2_766
H22B C30 3.1791 no 2_766
H22B H28 3.0767 no 1_556
H22B H29 3.4896 no 2_766
H24A C11 2.9488 no 2_666
H24A C19 3.1020 no 2_666
H24A C20 3.2960 no 2_666
H24A C21 2.9815 no 2_666
H24A C23 3.3469 no 2_666
H24A C25 3.1866 no 2_666
H24A H21 3.4305 no 2_666
H24A H34C 3.0982 no 2_676
H24B C26 2.9236 no 1_566
H24B C28 3.1057 no 1_566
H24B C34 3.2231 no 2_676
H24B H26 2.8225 no 1_566
H24B H28 3.1667 no 1_566
H24B H34A 3.5713 no 2_676
H24B H34B 3.0377 no 2_676
H24B H34C 2.6241 no 2_676
H26 C26 2.8558 no 2_754
H26 C28 3.5535 no 2_754
H26 C34 3.5322 no 2_665
H26 H20 3.2071 no 1_554
H26 H21 3.5274 no 1_544
H26 H24B 2.8225 no 1_544
H26 H26 2.3031 no 2_754
H26 H34A 3.5786 no 2_665
H26 H34B 3.4078 no 1_644
H26 H34B 2.8072 no 2_665
H27A C29 2.8778 no 2_666
H27A C30 3.5508 no 2_666
H27A H21 3.2215 no 2_666
H27A H29 2.3607 no 2_666
H27A H34A 3.5089 no 1_545
H27A H34C 3.4694 no 1_545
H27B C28 3.2720 no 1_556
H27B C34 3.3567 no 1_545
H27B H28 2.3337 no 1_556
H27B H29 3.4560 no 2_666
H27B H32A 3.1196 no 1_545
H27B H34A 3.2520 no 1_545
H27B H34C 2.7950 no 1_545
H28 C20 3.4031 no 1_554
H28 C22 3.4684 no 1_554
H28 C27 3.1328 no 1_554
H28 H15B 3.4778 no 1_544
H28 H20 2.6851 no 1_554
H28 H22B 3.0767 no 1_554
H28 H24B 3.1667 no 1_544
H28 H27B 2.3337 no 1_554
H28 H31A 3.3228 no 1_554
H28 H32A 2.9642 no 1_544
H28 H33B 3.5190 no 1_554
H28 H34C 3.5215 no 1_544
H29 F3 3.0073 no 2_765
H29 C27 3.2378 no 2_666
H29 C33 3.5018 no 2_666
H29 C34 3.5917 no 2_676
H29 H15A 3.3106 no 2_666
H29 H22B 3.4896 no 2_766
H29 H27A 2.3607 no 2_666
H29 H27B 3.4560 no 2_666
H29 H33C 2.7053 no 2_666
H29 H34A 2.8064 no 2_676
H29 H34C 3.5476 no 2_676
H30 F3 3.0416 no 2_765
H30 F4 2.6091 no 2_765
H30 C16 3.5867 no 2_765
H30 C31 3.2449 no 1_554
H30 C33 3.5937 no 1_554
H30 C33 3.3842 no 2_666
H30 H31A 2.8553 no 1_554
H30 H31B 2.9034 no 1_554
H30 H31B 3.5770 no 2_666
H30 H33A 2.9816 no 1_554
H30 H33C 2.5006 no 2_666
H31A F3 3.5968 no 1_556
H31A F4 3.4240 no 1_556
H31A F4 2.9493 no 2_766
H31A C5 3.3647 no 1_556
H31A C7 3.1560 no 1_556
H31A C8 3.4576 no 1_556
H31A C13 2.9948 no 1_556
H31A C16 2.8893 no 1_556
H31A C17 3.5596 no 1_556
H31A C30 3.5620 no 1_556
H31A H28 3.3228 no 1_556
H31A H30 2.8553 no 1_556
H31B F4 2.7964 no 2_766
H31B C33 3.3293 no 2_667
H31B H30 2.9034 no 1_556
H31B H30 3.5770 no 2_666
H31B H31B 3.4862 no 2_667
H31B H33A 2.7534 no 2_667
H31B H33C 3.1028 no 2_667
H32A F1 3.2418 no 1_566
H32A F2 3.4902 no 2_666
H32A C28 3.2489 no 1_566
H32A C33 3.3922 no 1_565
H32A H27B 3.1196 no 1_565
H32A H28 2.9642 no 1_566
H32A H33B 2.4570 no 1_565
H32B F2 3.0153 no 2_666
H32B C9 2.8985 no 2_666
H32B C11 3.2189 no 2_666
H32B C12 3.0272 no 1_466
H32B C14 3.0283 no 2_666
H32B C18 3.2583 no 1_466
H32B C19 3.3365 no 2_666
H32B H33B 3.5013 no 1_565
H33A F2 3.4236 no 1_556
H33A C7 3.5368 no 1_556
H33A C8 3.3148 no 1_556
H33A C30 3.4218 no 1_556
H33A H30 2.9816 no 1_556
H33A H31B 2.7534 no 2_667
H33B F1 3.5573 no 1_556
H33B F2 3.2874 no 2_656
H33B C8 3.4812 no 1_556
H33B C17 3.3322 no 1_556
H33B C32 3.2492 no 1_545
H33B C34 3.4981 no 1_545
H33B H28 3.5190 no 1_556
H33B H32A 2.4570 no 1_545
H33B H32B 3.5013 no 1_545
H33B H34A 3.0458 no 1_545
H33C F3 2.8401 no 1_456
H33C F4 3.4354 no 1_456
H33C C29 3.1552 no 2_666
H33C C30 3.0677 no 2_666
H33C H29 2.7053 no 2_666
H33C H30 2.5006 no 2_666
H33C H31B 3.1028 no 2_667
H33C H34A 3.1531 no 1_545
H34A F3 2.7515 no 1_466
H34A C33 3.5293 no 1_565
H34A H24B 3.5713 no 2_676
H34A H26 3.5786 no 2_665
H34A H27A 3.5089 no 1_565
H34A H27B 3.2520 no 1_565
H34A H29 2.8064 no 2_676
H34A H33B 3.0458 no 1_565
H34A H33C 3.1531 no 1_565
H34B C12 3.5844 no 1_466
H34B C18 2.9903 no 1_466
H34B C19 3.1451 no 2_666
H34B C20 3.3991 no 2_666
H34B C26 3.2079 no 1_466
H34B C26 3.5995 no 2_665
H34B H20 3.4164 no 2_666
H34B H24B 3.0377 no 2_676
H34B H26 3.4078 no 1_466
H34B H26 2.8072 no 2_665
H34B H34C 3.0760 no 2_676
H34C C24 3.2566 no 2_676
H34C C27 3.5797 no 1_565
H34C C34 3.2593 no 2_676
H34C H21 3.4053 no 2_676
H34C H24A 3.0982 no 2_676
H34C H24B 2.6241 no 2_676
H34C H27A 3.4694 no 1_565
H34C H27B 2.7950 no 1_565
H34C H28 3.5215 no 1_566
H34C H29 3.5476 no 2_676
H34C H34B 3.0760 no 2_676
H34C H34C 2.6851 no 2_676

loop_
_geom_torsion_atom_site_label_1
_geom_torsion_atom_site_label_2
_geom_torsion_atom_site_label_3
_geom_torsion_atom_site_label_4
_geom_torsion
_geom_torsion_publ_flag
_geom_torsion_site_symmetry_1
_geom_torsion_site_symmetry_3
_geom_torsion_site_symmetry_4
C5 N6 C12 C9 15.1(4) no . . 2_755
C5 N6 C12 C18 -167.9(2) no . . .
C12 N6 C5 C13 98.4(3) no . . .
C12 N6 C5 C17 -87.1(3) no . . .
C5 N6 C28 C26 170.21(18) no . . .
C28 N6 C5 C13 -68.1(3) no . . .
C28 N6 C5 C17 106.5(3) no . . .
C12 N6 C28 C26 1.0(3) no . . .
C28 N6 C12 C9 -177.2(2) no . . 2_755
C28 N6 C12 C18 -0.2(3) no . . .
C7 N10 C9 C12 18.3(4) no . . 2_755
C7 N10 C9 C14 -167.8(2) no . . .
C9 N10 C7 C8 63.6(4) no . . .
C9 N10 C7 C16 -122.0(3) no . . .
C7 N10 C30 C29 170.01(18) no . . .
C30 N10 C7 C8 -103.9(3) no . . .
C30 N10 C7 C16 70.5(3) no . . .
C9 N10 C30 C29 0.0(3) no . . .
C30 N10 C9 C12 -173.1(2) no . . 2_755
C30 N10 C9 C14 0.8(3) no . . .
N6 C5 C13 F3 -4.8(4) no . . .
N6 C5 C13 C16 176.07(19) no . . .
N6 C5 C17 F1 4.4(4) no . . .
N6 C5 C17 C8 -175.26(19) no . . .
C13 C5 C17 F1 179.1(2) no . . .
C13 C5 C17 C8 -0.6(4) no . . .
C17 C5 C13 F3 -179.6(2) no . . .
C17 C5 C13 C16 1.3(4) no . . .
N10 C7 C8 F2 -4.4(4) no . . .
N10 C7 C8 C17 175.70(19) no . . .
N10 C7 C16 F4 5.0(4) no . . .
N10 C7 C16 C13 -175.05(19) no . . .
C8 C7 C16 F4 179.6(2) no . . .
C8 C7 C16 C13 -0.4(4) no . . .
C16 C7 C8 F2 -178.9(2) no . . .
C16 C7 C8 C17 1.2(4) no . . .
F2 C8 C17 F1 -0.3(4) no . . .
F2 C8 C17 C5 179.40(19) no . . .
C7 C8 C17 F1 179.7(2) no . . .
C7 C8 C17 C5 -0.7(4) no . . .
N10 C9 C12 N6 -3.1(5) no . 2_755 2_755
N10 C9 C12 C18 173.6(2) no . 2_755 2_755
N10 C9 C14 C11 179.98(17) no . . .
N10 C9 C14 C29 -1.2(3) no . . .
C12 C9 C14 C11 -5.1(3) no 2_755 . .
C12 C9 C14 C29 173.71(18) no 2_755 . .
C14 C9 C12 N6 -176.4(2) no . 2_755 2_755
C14 C9 C12 C18 0.3(3) no . 2_755 2_755
C14 C11 C19 C18 -1.0(3) no . . 2_755
C14 C11 C19 C20 -179.74(17) no . . .
C19 C11 C14 C9 5.4(3) no . . .
C19 C11 C14 C29 -173.13(19) no . . .
C14 C11 C21 C25 178.55(18) no . . .
C21 C11 C14 C9 -172.72(19) no . . .
C21 C11 C14 C29 8.8(4) no . . .
C19 C11 C21 C25 0.5(4) no . . .
C21 C11 C19 C18 177.20(18) no . . 2_755
C21 C11 C19 C20 -1.6(3) no . . .
N6 C12 C18 C19 178.40(17) no . . 2_755
N6 C12 C18 C26 -0.6(3) no . . .
C9 C12 C18 C19 -4.0(3) no 2_755 . 2_755
C9 C12 C18 C26 176.94(18) no 2_755 . .
F3 C13 C16 F4 0.0(4) no . . .
F3 C13 C16 C7 -179.96(19) no . . .
C5 C13 C16 F4 179.2(2) no . . .
C5 C13 C16 C7 -0.8(4) no . . .
C9 C14 C29 C30 1.3(3) no . . .
C11 C14 C29 C30 179.9(2) no . . .
C24 C15 C25 C21 0.3(3) no . . .
C24 C15 C25 C23 179.64(18) no . . .
C25 C15 C24 C32 -177.88(17) no . . .
C12 C18 C19 C11 3.7(3) no . 2_755 2_755
C12 C18 C19 C20 -175.03(19) no . 2_755 2_755
C12 C18 C26 C28 1.2(3) no . . .
C19 C18 C26 C28 -177.7(2) no 2_755 . .
C26 C18 C19 C11 -177.5(2) no . 2_755 2_755
C26 C18 C19 C20 3.8(4) no . 2_755 2_755
C11 C19 C20 C23 1.6(4) no . . .
C18 C19 C20 C23 -177.14(19) no 2_755 . .
C19 C20 C23 C22 178.64(18) no . . .
C19 C20 C23 C25 -0.4(4) no . . .
C11 C21 C25 C15 -179.98(18) no . . .
C11 C21 C25 C23 0.7(4) no . . .
C23 C22 C27 C31 179.16(17) no . . .
C27 C22 C23 C20 -91.7(3) no . . .
C27 C22 C23 C25 87.4(3) no . . .
C20 C23 C25 C15 179.96(18) no . . .
C20 C23 C25 C21 -0.7(3) no . . .
C22 C23 C25 C15 0.9(3) no . . .
C22 C23 C25 C21 -179.77(18) no . . .
C15 C24 C32 C34 177.59(17) no . . .
C18 C26 C28 N6 -1.4(3) no . . .
C22 C27 C31 C33 -174.43(18) no . . .
C14 C29 C30 N10 -0.8(3) no . . .
